data_2019110
loop_
_publ_author_name
'Yu, Chun-Hua'
'Zhu, Run-Qiang'
'Jin, Yu'
'Liu, Ming-Liang'
'Jin, Lei'

_publ_section_title
;
 Bis{tris[(1<i>H</i>-benzimidazol-3-ium-2-yl)methyl]amine}
 tetraaquaocta-\m~2~-chlorido-octachloridopentacadmate(II) monohydrate
;
_journal_coeditor_code WQ3037
_journal_issue 8
_journal_name_full 'Acta Crystallographica Section C'
_journal_page_first 811
_journal_page_last 814
_journal_paper_doi 10.1107/S0108270113016557
_journal_volume 69
_journal_year 2013
_chemical_formula_iupac '(C24 H24 N7)2 [Cd5 Cl16 (H2 O)4] , H2 O'
_chemical_formula_moiety '2(C24 H24 N7 3+), Cd5 Cl16 H8 O4 6-, H2 O'
_chemical_formula_sum 'C48 H58 Cd5 Cl16 N14 O5'
_chemical_formula_weight 2040.33
_chemical_name_systematic
;
Bis{tris[(1<i>H</i>-benzimidazol-3-ium-2-yl)methyl]amime}
tetraaquaocta-\m~2~-chlorido-octachloridopentacadmate(II) monohydrate
;
_space_group_IT_number 2
_symmetry_cell_setting triclinic
_symmetry_space_group_name_Hall '-P 1'
_symmetry_space_group_name_H-M 'P -1'
_atom_sites_solution_hydrogens geom
_atom_sites_solution_primary direct
_atom_sites_solution_secondary difmap
_audit_creation_method SHELXL97
_cell_angle_alpha 79.74(3)
_cell_angle_beta 86.82(3)
_cell_angle_gamma 68.92(3)
_cell_formula_units_Z 2
_cell_length_a 12.879(3)
_cell_length_b 13.485(3)
_cell_length_c 21.364(4)
_cell_measurement_reflns_used 15625
_cell_measurement_temperature 293(2)
_cell_measurement_theta_max 27.48
_cell_measurement_theta_min 3.01
_cell_volume 3406.5(15)
_computing_cell_refinement 'CrystalClear (Rigaku, 2005)'
_computing_data_collection 'CrystalClear (Rigaku, 2005)'
_computing_data_reduction 'CrystalClear (Rigaku, 2005)'
_computing_molecular_graphics
;
PLATON (Spek, 2009) and DIAMOND (Brandenburg & Putz, 2005)
;
_computing_publication_material 'SHELXL97 (Sheldrick, 2008)'
_computing_structure_refinement 'SHELXL97 (Sheldrick, 2008)'
_computing_structure_solution 'SHELXS97 (Sheldrick, 2008)'
_diffrn_ambient_temperature 293(2)
_diffrn_measured_fraction_theta_full 0.995
_diffrn_measured_fraction_theta_max 0.995
_diffrn_measurement_device_type 'Rigaku SCXmini'
_diffrn_measurement_method \w
_diffrn_radiation_monochromator graphite
_diffrn_radiation_source 'fine-focus sealed tube'
_diffrn_radiation_type MoK\a
_diffrn_radiation_wavelength 0.71073
_diffrn_reflns_av_R_equivalents 0.0380
_diffrn_reflns_av_sigmaI/netI 0.0492
_diffrn_reflns_limit_h_max 16
_diffrn_reflns_limit_h_min -16
_diffrn_reflns_limit_k_max 17
_diffrn_reflns_limit_k_min -17
_diffrn_reflns_limit_l_max 27
_diffrn_reflns_limit_l_min -27
_diffrn_reflns_number 35082
_diffrn_reflns_theta_full 27.48
_diffrn_reflns_theta_max 27.48
_diffrn_reflns_theta_min 3.01
_diffrn_standards_decay_% 0
_diffrn_standards_interval_count 180
_diffrn_standards_interval_time 9
_diffrn_standards_number 3
_exptl_absorpt_coefficient_mu 2.218
_exptl_absorpt_correction_T_max 0.642
_exptl_absorpt_correction_T_min 0.593
_exptl_absorpt_correction_type multi-scan
_exptl_absorpt_process_details '(CrystalClear; Rigaku, 2005)'
_exptl_crystal_colour colourless
_exptl_crystal_density_diffrn 1.989
_exptl_crystal_density_method 'not measured'
_exptl_crystal_description block
_exptl_crystal_F_000 1992
_exptl_crystal_size_max 0.24
_exptl_crystal_size_mid 0.22
_exptl_crystal_size_min 0.20
_refine_diff_density_max 0.624
_refine_diff_density_min -0.804
_refine_ls_extinction_coef 0.00280(5)
_refine_ls_extinction_expression Fc^*^=kFc[1+0.001xFc^2^\l^3^/sin(2\q)]^-1/4^
_refine_ls_extinction_method 'SHELXL97 (Sheldrick, 2008)'
_refine_ls_goodness_of_fit_ref 1.073
_refine_ls_hydrogen_treatment constr
_refine_ls_matrix_type full
_refine_ls_number_parameters 794
_refine_ls_number_reflns 15625
_refine_ls_number_restraints 0
_refine_ls_restrained_S_all 1.073
_refine_ls_R_factor_all 0.0520
_refine_ls_R_factor_gt 0.0395
_refine_ls_shift/su_max 0.001
_refine_ls_shift/su_mean 0.000
_refine_ls_structure_factor_coef Fsqd
_refine_ls_weighting_details 'calc w = 1/[\s^2^(Fo^2^)+(0.0133P)^2^+3.8476P] where P=(Fo^2^+2Fc^2^)/3'
_refine_ls_weighting_scheme calc
_refine_ls_wR_factor_gt 0.0720
_refine_ls_wR_factor_ref 0.0759
_reflns_number_gt 13233
_reflns_number_total 15625
_reflns_threshold_expression I>2\s(I)
_cod_data_source_file wq3037.cif
_cod_data_source_block I
_cod_original_cell_volume 3406.6(15)
_cod_database_code 2019110
_cod_database_fobs_code 2019110

loop_
_symmetry_equiv_pos_as_xyz
'x, y, z'
'-x, -y, -z'

loop_
_atom_site_type_symbol
_atom_site_label
_atom_site_fract_x
_atom_site_fract_y
_atom_site_fract_z
_atom_site_U_iso_or_equiv
_atom_site_adp_type
_atom_site_calc_flag
_atom_site_refinement_flags
_atom_site_occupancy
_atom_site_symmetry_multiplicity
Cd Cd1 -0.37003(2) 0.17841(2) 0.313961(12) 0.02621(7) Uani d . 1 1
Cd Cd2 -0.14830(2) 0.31472(2) 0.277289(12) 0.02745(7) Uani d . 1 1
Cd Cd3 0.02066(2) 0.49276(2) 0.251793(12) 0.03022(7) Uani d . 1 1
Cd Cd4 0.19210(2) 0.66662(2) 0.218705(13) 0.02983(7) Uani d . 1 1
Cd Cd5 0.35526(2) 0.85597(2) 0.180495(12) 0.02644(7) Uani d . 1 1
Cl Cl1 -0.56061(8) 0.29319(8) 0.27231(5) 0.0420(2) Uani d . 1 1
Cl Cl2 -0.43106(7) 0.09588(7) 0.42763(4) 0.03199(19) Uani d . 1 1
Cl Cl3 -0.30419(9) -0.00264(7) 0.28580(4) 0.0419(2) Uani d . 1 1
Cl Cl4 -0.25114(8) 0.23990(7) 0.37772(4) 0.0331(2) Uani d . 1 1
Cl Cl5 -0.27911(8) 0.26390(9) 0.21232(4) 0.0419(2) Uani d . 1 1
Cl Cl6 0.02777(8) 0.14529(7) 0.28607(4) 0.0361(2) Uani d . 1 1
Cl Cl7 -0.04940(8) 0.39343(7) 0.35053(4) 0.0329(2) Uani d . 1 1
Cl Cl8 -0.06865(9) 0.40761(8) 0.18101(4) 0.0386(2) Uani d . 1 1
Cl Cl9 -0.15346(8) 0.66576(7) 0.24593(4) 0.0347(2) Uani d . 1 1
Cl Cl10 0.13908(10) 0.55746(9) 0.31780(5) 0.0513(3) Uani d . 1 1
Cl Cl11 0.12564(9) 0.55784(8) 0.15529(4) 0.0404(2) Uani d . 1 1
Cl Cl12 0.24173(10) 0.79124(10) 0.27696(5) 0.0581(3) Uani d . 1 1
Cl Cl13 0.25533(8) 0.77274(7) 0.11491(4) 0.0368(2) Uani d . 1 1
Cl Cl14 0.53089(8) 0.70960(8) 0.22220(5) 0.0492(3) Uani d . 1 1
Cl Cl15 0.42895(7) 0.92269(7) 0.06946(4) 0.03008(18) Uani d . 1 1
Cl Cl16 0.32389(10) 1.02939(8) 0.21230(5) 0.0488(3) Uani d . 1 1
O O1 0.3799(3) 0.5487(2) 0.22152(16) 0.0635(9) Uani d . 1 1
H H1B 0.3914 0.4919 0.2576 0.095 Uiso d R 1 1
H H1C 0.4274 0.5883 0.2253 0.095 Uiso d R 1 1
O O2 0.0018(2) 0.79626(18) 0.19833(11) 0.0339(6) Uani d . 1 1
H H2D -0.0064 0.8457 0.2199 0.041 Uiso d R 1 1
H H2C -0.0415 0.7636 0.2142 0.041 Uiso d R 1 1
O O3 0.1765(2) 0.3107(2) 0.26600(12) 0.0422(7) Uani d . 1 1
H H3C 0.2329 0.3141 0.2443 0.051 Uiso d R 1 1
H H3D 0.1553 0.2640 0.2542 0.051 Uiso d R 1 1
O O4 -0.2878(2) 0.4871(2) 0.28028(16) 0.0610(9) Uani d . 1 1
H H4C -0.3207 0.5239 0.2458 0.073 Uiso d R 1 1
H H4D -0.2487 0.5125 0.2988 0.073 Uiso d R 1 1
C C1 0.4447(3) 0.3444(3) 0.51401(17) 0.0313(8) Uani d . 1 1
C C2 0.4138(3) 0.4037(3) 0.45295(19) 0.0400(9) Uani d . 1 1
H H2A 0.4304 0.3720 0.4166 0.048 Uiso calc R 1 1
C C3 0.3569(3) 0.5126(3) 0.4507(2) 0.0496(11) Uani d . 1 1
H H3A 0.3334 0.5561 0.4114 0.060 Uiso calc R 1 1
C C4 0.3335(3) 0.5597(3) 0.5049(2) 0.0505(12) Uani d . 1 1
H H4A 0.2963 0.6338 0.5005 0.061 Uiso calc R 1 1
C C5 0.3630(3) 0.5013(3) 0.5646(2) 0.0463(11) Uani d . 1 1
H H5A 0.3456 0.5334 0.6008 0.056 Uiso calc R 1 1
C C6 0.4203(3) 0.3916(3) 0.56808(18) 0.0346(8) Uani d . 1 1
C C7 0.5128(3) 0.2161(3) 0.59702(17) 0.0299(8) Uani d . 1 1
C C8 0.5631(3) 0.1091(3) 0.63752(16) 0.0320(8) Uani d . 1 1
H H8A 0.5945 0.1174 0.6756 0.038 Uiso calc R 1 1
H H8B 0.5058 0.0788 0.6503 0.038 Uiso calc R 1 1
C C9 0.9624(3) -0.1278(3) 0.51431(15) 0.0228(7) Uani d . 1 1
C C10 1.0445(3) -0.2230(3) 0.50286(17) 0.0309(8) Uani d . 1 1
H H10A 1.0826 -0.2771 0.5357 0.037 Uiso calc R 1 1
C C11 1.0657(3) -0.2324(3) 0.44001(18) 0.0363(9) Uani d . 1 1
H H11A 1.1194 -0.2952 0.4302 0.044 Uiso calc R 1 1
C C12 1.0100(3) -0.1514(3) 0.39048(17) 0.0378(9) Uani d . 1 1
H H12A 1.0278 -0.1616 0.3487 0.045 Uiso calc R 1 1
C C13 0.9292(3) -0.0568(3) 0.40155(17) 0.0361(9) Uani d . 1 1
H H13A 0.8924 -0.0021 0.3686 0.043 Uiso calc R 1 1
C C14 0.9059(3) -0.0478(3) 0.46493(16) 0.0249(7) Uani d . 1 1
C C15 0.8334(3) 0.0024(3) 0.55593(16) 0.0255(7) Uani d . 1 1
C C16 0.7535(3) 0.0597(3) 0.60236(16) 0.0291(8) Uani d . 1 1
H H16A 0.7872 0.0370 0.6445 0.035 Uiso calc R 1 1
H H16B 0.7361 0.1368 0.5905 0.035 Uiso calc R 1 1
C C17 0.7938(3) -0.2966(3) 0.54095(15) 0.0253(7) Uani d . 1 1
C C18 0.8533(3) -0.3994(3) 0.52849(18) 0.0350(8) Uani d . 1 1
H H18A 0.8857 -0.4572 0.5608 0.042 Uiso calc R 1 1
C C19 0.8613(3) -0.4105(3) 0.46538(19) 0.0396(9) Uani d . 1 1
H H19A 0.8996 -0.4782 0.4548 0.048 Uiso calc R 1 1
C C20 0.8143(3) -0.3242(3) 0.41698(18) 0.0385(9) Uani d . 1 1
H H20A 0.8228 -0.3358 0.3751 0.046 Uiso calc R 1 1
C C21 0.7555(3) -0.2220(3) 0.42906(16) 0.0319(8) Uani d . 1 1
H H21A 0.7245 -0.1639 0.3966 0.038 Uiso calc R 1 1
C C22 0.7453(3) -0.2110(3) 0.49273(15) 0.0243(7) Uani d . 1 1
C C23 0.7105(3) -0.1507(3) 0.58409(15) 0.0243(7) Uani d . 1 1
C C24 0.6695(3) -0.0771(3) 0.63187(16) 0.0295(8) Uani d . 1 1
H H24A 0.6006 -0.0827 0.6499 0.035 Uiso calc R 1 1
H H24B 0.7238 -0.0995 0.6661 0.035 Uiso calc R 1 1
C C25 0.4528(3) 0.3365(3) 0.00832(17) 0.0303(8) Uani d . 1 1
C C26 0.4226(3) 0.3917(3) -0.05355(19) 0.0401(9) Uani d . 1 1
H H26A 0.4390 0.3572 -0.0888 0.048 Uiso calc R 1 1
C C27 0.3668(3) 0.5011(4) -0.0584(2) 0.0524(12) Uani d . 1 1
H H27A 0.3446 0.5419 -0.0985 0.063 Uiso calc R 1 1
C C28 0.3424(3) 0.5532(3) -0.0062(3) 0.0519(12) Uani d . 1 1
H H28A 0.3051 0.6275 -0.0126 0.062 Uiso calc R 1 1
C C29 0.3714(3) 0.4989(3) 0.0546(2) 0.0445(10) Uani d . 1 1
H H29A 0.3549 0.5339 0.0897 0.053 Uiso calc R 1 1
C C30 0.4269(3) 0.3885(3) 0.06057(18) 0.0321(8) Uani d . 1 1
C C31 0.5175(3) 0.2141(3) 0.09436(16) 0.0280(7) Uani d . 1 1
C C32 0.5659(3) 0.1091(3) 0.13786(16) 0.0316(8) Uani d . 1 1
H H32A 0.5949 0.1206 0.1758 0.038 Uiso calc R 1 1
H H32B 0.5079 0.0797 0.1507 0.038 Uiso calc R 1 1
C C33 0.9669(3) -0.1367(3) 0.01930(15) 0.0231(7) Uani d . 1 1
C C34 1.0464(3) -0.2331(3) 0.00810(17) 0.0308(8) Uani d . 1 1
H H34A 1.0837 -0.2873 0.0411 0.037 Uiso calc R 1 1
C C35 1.0669(3) -0.2437(3) -0.05451(19) 0.0378(9) Uani d . 1 1
H H35A 1.1186 -0.3077 -0.0641 0.045 Uiso calc R 1 1
C C36 1.0132(3) -0.1622(3) -0.10411(18) 0.0379(9) Uani d . 1 1
H H36A 1.0309 -0.1731 -0.1457 0.046 Uiso calc R 1 1
C C37 0.9351(3) -0.0664(3) -0.09379(16) 0.0327(8) Uani d . 1 1
H H37A 0.8998 -0.0115 -0.1270 0.039 Uiso calc R 1 1
C C38 0.9121(3) -0.0564(3) -0.03030(16) 0.0240(7) Uani d . 1 1
C C39 0.8397(3) -0.0048(3) 0.06091(16) 0.0238(7) Uani d . 1 1
C C40 0.7595(3) 0.0538(3) 0.10614(16) 0.0283(7) Uani d . 1 1
H H40A 0.7922 0.0318 0.1485 0.034 Uiso calc R 1 1
H H40B 0.7433 0.1307 0.0938 0.034 Uiso calc R 1 1
C C41 0.7942(3) -0.3016(3) 0.04773(15) 0.0242(7) Uani d . 1 1
C C42 0.8533(3) -0.4046(3) 0.03544(18) 0.0358(9) Uani d . 1 1
H H42A 0.8857 -0.4624 0.0677 0.043 Uiso calc R 1 1
C C43 0.8607(3) -0.4155(3) -0.02730(19) 0.0395(9) Uani d . 1 1
H H43A 0.8982 -0.4835 -0.0377 0.047 Uiso calc R 1 1
C C44 0.8146(3) -0.3294(3) -0.07612(18) 0.0361(9) Uani d . 1 1
H H44A 0.8234 -0.3413 -0.1180 0.043 Uiso calc R 1 1
C C45 0.7563(3) -0.2270(3) -0.06434(16) 0.0284(7) Uani d . 1 1
H H45A 0.7254 -0.1691 -0.0968 0.034 Uiso calc R 1 1
C C46 0.7467(3) -0.2158(2) -0.00092(15) 0.0218(7) Uani d . 1 1
C C47 0.7113(3) -0.1549(3) 0.09066(15) 0.0248(7) Uani d . 1 1
C C48 0.6705(3) -0.0794(3) 0.13700(15) 0.0293(8) Uani d . 1 1
H H48A 0.6001 -0.0821 0.1543 0.035 Uiso calc R 1 1
H H48B 0.7234 -0.1017 0.1719 0.035 Uiso calc R 1 1
N N1 0.5026(2) 0.2359(2) 0.53440(14) 0.0304(7) Uani d . 1 1
H H1A 0.5281 0.1884 0.5100 0.036 Uiso calc R 1 1
N N2 0.4643(2) 0.3084(2) 0.61898(14) 0.0338(7) Uani d . 1 1
H H2B 0.4607 0.3155 0.6583 0.041 Uiso calc R 1 1
N N3 0.9150(2) -0.0916(2) 0.56992(13) 0.0268(6) Uani d . 1 1
H H3B 0.9359 -0.1254 0.6078 0.032 Uiso calc R 1 1
N N4 0.8273(2) 0.0318(2) 0.49290(13) 0.0267(6) Uani d . 1 1
H H4B 0.7816 0.0911 0.4727 0.032 Uiso calc R 1 1
N N5 0.7699(2) -0.2547(2) 0.59717(13) 0.0267(6) Uani d . 1 1
H H5B 0.7905 -0.2908 0.6346 0.032 Uiso calc R 1 1
N N6 0.6935(2) -0.1217(2) 0.52177(12) 0.0232(6) Uani d . 1 1
H H6A 0.6563 -0.0579 0.5025 0.028 Uiso calc R 1 1
N N7 0.6504(2) 0.0355(2) 0.60341(13) 0.0248(6) Uani d . 1 1
N N8 0.5094(2) 0.2290(2) 0.03123(13) 0.0288(6) Uani d . 1 1
H H8C 0.5355 0.1792 0.0083 0.035 Uiso calc R 1 1
N N9 0.4691(2) 0.3092(2) 0.11295(14) 0.0324(7) Uani d . 1 1
H H9A 0.4648 0.3198 0.1517 0.039 Uiso calc R 1 1
N N10 0.9204(2) -0.1004(2) 0.07506(13) 0.0245(6) Uani d . 1 1
H H10B 0.9407 -0.1346 0.1129 0.029 Uiso calc R 1 1
N N11 0.8347(2) 0.0244(2) -0.00246(13) 0.0250(6) Uani d . 1 1
H H11B 0.7902 0.0843 -0.0228 0.030 Uiso calc R 1 1
N N12 0.7697(2) -0.2593(2) 0.10416(13) 0.0278(6) Uani d . 1 1
H H12B 0.7894 -0.2955 0.1417 0.033 Uiso calc R 1 1
N N13 0.6955(2) -0.1262(2) 0.02822(12) 0.0235(6) Uani d . 1 1
H H13B 0.6592 -0.0622 0.0088 0.028 Uiso calc R 1 1
N N14 0.6556(2) 0.0314(2) 0.10697(12) 0.0237(6) Uani d . 1 1
O O5 0.9397(3) 0.9824(2) 0.23642(14) 0.0548(8) Uani d . 1 1
H H5C 0.8751 0.9886 0.2505 0.066 Uiso d R 1 1
H H5D 0.9608 1.0271 0.2507 0.066 Uiso d R 1 1

loop_
_atom_site_aniso_label
_atom_site_aniso_U_11
_atom_site_aniso_U_22
_atom_site_aniso_U_33
_atom_site_aniso_U_12
_atom_site_aniso_U_13
_atom_site_aniso_U_23
Cd1 0.02552(13) 0.02860(14) 0.02501(13) -0.00950(10) -0.00175(10) -0.00545(10)
Cd2 0.02845(14) 0.02631(13) 0.02904(14) -0.01285(11) -0.00095(10) -0.00138(10)
Cd3 0.03672(15) 0.03111(14) 0.02671(14) -0.01949(12) -0.00244(11) 0.00189(10)
Cd4 0.03477(15) 0.02896(14) 0.03084(14) -0.01747(11) 0.00041(11) -0.00492(10)
Cd5 0.02703(14) 0.02876(14) 0.02387(13) -0.01015(11) -0.00147(10) -0.00439(10)
Cl1 0.0282(5) 0.0428(5) 0.0455(6) -0.0046(4) -0.0033(4) 0.0005(4)
Cl2 0.0336(5) 0.0395(5) 0.0203(4) -0.0114(4) 0.0032(3) -0.0030(3)
Cl3 0.0657(7) 0.0297(5) 0.0275(5) -0.0121(4) -0.0023(4) -0.0076(4)
Cl4 0.0442(5) 0.0358(5) 0.0265(5) -0.0238(4) -0.0033(4) -0.0023(4)
Cl5 0.0476(6) 0.0633(7) 0.0270(5) -0.0363(5) -0.0015(4) -0.0025(4)
Cl6 0.0391(5) 0.0332(5) 0.0286(5) -0.0030(4) -0.0050(4) -0.0060(4)
Cl7 0.0466(5) 0.0372(5) 0.0214(4) -0.0242(4) -0.0005(4) -0.0018(3)
Cl8 0.0595(6) 0.0452(5) 0.0220(4) -0.0334(5) -0.0012(4) -0.0012(4)
Cl9 0.0398(5) 0.0355(5) 0.0253(4) -0.0102(4) -0.0015(4) -0.0025(4)
Cl10 0.0732(8) 0.0736(7) 0.0257(5) -0.0538(6) -0.0112(5) 0.0066(5)
Cl11 0.0654(7) 0.0435(5) 0.0288(5) -0.0369(5) 0.0140(4) -0.0149(4)
Cl12 0.0739(8) 0.0869(9) 0.0505(7) -0.0621(7) 0.0334(6) -0.0442(6)
Cl13 0.0539(6) 0.0363(5) 0.0282(5) -0.0276(4) -0.0094(4) 0.0022(4)
Cl14 0.0374(6) 0.0495(6) 0.0425(6) 0.0045(5) -0.0084(4) -0.0012(5)
Cl15 0.0345(5) 0.0354(5) 0.0183(4) -0.0114(4) 0.0023(3) -0.0023(3)
Cl16 0.0832(8) 0.0350(5) 0.0277(5) -0.0192(5) 0.0031(5) -0.0085(4)
O1 0.0503(19) 0.0406(17) 0.091(3) -0.0129(15) -0.0065(18) 0.0071(16)
O2 0.0404(15) 0.0302(13) 0.0348(15) -0.0165(11) 0.0005(12) -0.0065(11)
O3 0.0393(16) 0.0452(16) 0.0411(16) -0.0175(13) 0.0005(13) 0.0003(12)
O4 0.0441(18) 0.0439(18) 0.076(2) -0.0014(14) -0.0028(16) 0.0093(16)
C1 0.0268(19) 0.0311(19) 0.034(2) -0.0078(15) -0.0020(15) -0.0043(15)
C2 0.032(2) 0.045(2) 0.040(2) -0.0124(18) -0.0022(17) -0.0030(18)
C3 0.034(2) 0.044(3) 0.063(3) -0.0121(19) -0.011(2) 0.011(2)
C4 0.038(2) 0.031(2) 0.078(4) -0.0073(18) -0.007(2) -0.003(2)
C5 0.038(2) 0.033(2) 0.066(3) -0.0054(18) 0.001(2) -0.021(2)
C6 0.0281(19) 0.030(2) 0.042(2) -0.0055(16) -0.0032(17) -0.0072(16)
C7 0.0243(18) 0.0308(19) 0.030(2) -0.0027(15) -0.0007(15) -0.0096(15)
C8 0.0298(19) 0.035(2) 0.0238(18) -0.0007(15) 0.0024(15) -0.0088(15)
C9 0.0188(16) 0.0301(18) 0.0201(17) -0.0106(14) -0.0003(13) -0.0015(13)
C10 0.0243(18) 0.0323(19) 0.0290(19) -0.0037(15) -0.0023(15) -0.0001(15)
C11 0.031(2) 0.038(2) 0.035(2) -0.0060(17) 0.0047(16) -0.0119(17)
C12 0.040(2) 0.051(2) 0.0202(19) -0.0130(19) 0.0024(16) -0.0066(16)
C13 0.036(2) 0.045(2) 0.0218(19) -0.0118(18) -0.0031(16) 0.0027(16)
C14 0.0259(17) 0.0284(18) 0.0215(17) -0.0118(14) -0.0006(14) -0.0023(13)
C15 0.0232(17) 0.0305(18) 0.0265(18) -0.0135(14) -0.0031(14) -0.0046(14)
C16 0.0295(19) 0.0318(19) 0.0281(19) -0.0110(15) -0.0017(15) -0.0097(14)
C17 0.0298(18) 0.0277(18) 0.0212(17) -0.0129(15) 0.0014(14) -0.0059(13)
C18 0.037(2) 0.0291(19) 0.037(2) -0.0095(16) -0.0007(17) -0.0042(16)
C19 0.041(2) 0.038(2) 0.041(2) -0.0103(18) 0.0088(18) -0.0209(18)
C20 0.046(2) 0.052(2) 0.023(2) -0.020(2) 0.0073(17) -0.0163(17)
C21 0.037(2) 0.039(2) 0.0213(18) -0.0168(17) -0.0004(15) -0.0037(15)
C22 0.0275(18) 0.0275(17) 0.0212(17) -0.0139(14) 0.0005(14) -0.0045(13)
C23 0.0224(17) 0.0298(18) 0.0230(17) -0.0114(14) 0.0014(13) -0.0064(13)
C24 0.038(2) 0.0304(19) 0.0222(18) -0.0133(16) 0.0030(15) -0.0080(14)
C25 0.0246(18) 0.0323(19) 0.036(2) -0.0113(15) 0.0016(15) -0.0084(15)
C26 0.039(2) 0.042(2) 0.036(2) -0.0135(18) -0.0066(18) 0.0005(17)
C27 0.036(2) 0.048(3) 0.063(3) -0.014(2) -0.009(2) 0.016(2)
C28 0.032(2) 0.032(2) 0.085(4) -0.0063(18) 0.002(2) -0.006(2)
C29 0.030(2) 0.033(2) 0.070(3) -0.0068(17) 0.007(2) -0.018(2)
C30 0.0247(18) 0.033(2) 0.039(2) -0.0094(15) 0.0028(16) -0.0097(16)
C31 0.0213(17) 0.0345(19) 0.0286(19) -0.0078(15) 0.0014(14) -0.0118(15)
C32 0.0260(18) 0.036(2) 0.0247(19) -0.0014(15) 0.0032(15) -0.0067(15)
C33 0.0206(16) 0.0252(17) 0.0247(18) -0.0101(13) 0.0006(13) -0.0030(13)
C34 0.0261(18) 0.0267(18) 0.035(2) -0.0039(15) -0.0075(15) -0.0040(15)
C35 0.035(2) 0.034(2) 0.043(2) -0.0055(17) 0.0030(18) -0.0175(17)
C36 0.040(2) 0.046(2) 0.028(2) -0.0127(18) 0.0030(17) -0.0124(17)
C37 0.034(2) 0.042(2) 0.0207(18) -0.0135(17) 0.0017(15) -0.0034(15)
C38 0.0214(16) 0.0259(17) 0.0251(18) -0.0097(14) -0.0004(13) -0.0029(13)
C39 0.0217(17) 0.0282(18) 0.0249(18) -0.0123(14) 0.0012(13) -0.0057(13)
C40 0.0289(19) 0.0310(19) 0.0273(19) -0.0109(15) -0.0003(15) -0.0100(14)
C41 0.0302(18) 0.0246(17) 0.0205(17) -0.0129(14) -0.0012(14) -0.0034(13)
C42 0.045(2) 0.0231(18) 0.034(2) -0.0073(16) -0.0046(17) -0.0013(15)
C43 0.044(2) 0.029(2) 0.044(2) -0.0070(17) 0.0003(19) -0.0144(17)
C44 0.042(2) 0.041(2) 0.027(2) -0.0142(18) 0.0042(17) -0.0140(16)
C45 0.035(2) 0.0310(19) 0.0204(17) -0.0126(15) -0.0031(14) -0.0033(14)
C46 0.0237(17) 0.0226(16) 0.0209(17) -0.0112(13) -0.0018(13) -0.0012(12)
C47 0.0264(17) 0.0285(18) 0.0238(17) -0.0144(14) -0.0017(14) -0.0049(13)
C48 0.037(2) 0.0330(19) 0.0192(17) -0.0135(16) 0.0024(15) -0.0058(14)
N1 0.0308(16) 0.0283(16) 0.0281(16) -0.0031(13) 0.0002(13) -0.0104(12)
N2 0.0345(17) 0.0334(17) 0.0300(17) -0.0041(14) 0.0003(13) -0.0139(13)
N3 0.0250(15) 0.0333(16) 0.0202(15) -0.0088(12) -0.0034(12) -0.0018(12)
N4 0.0262(15) 0.0253(15) 0.0252(15) -0.0073(12) -0.0020(12) 0.0008(11)
N5 0.0339(16) 0.0268(15) 0.0176(14) -0.0093(13) -0.0023(12) -0.0012(11)
N6 0.0248(14) 0.0215(14) 0.0221(14) -0.0078(11) -0.0031(11) -0.0011(11)
N7 0.0227(14) 0.0255(15) 0.0255(15) -0.0058(12) 0.0008(12) -0.0087(11)
N8 0.0310(16) 0.0286(16) 0.0256(16) -0.0065(13) 0.0008(12) -0.0100(12)
N9 0.0319(17) 0.0352(17) 0.0289(17) -0.0066(13) 0.0031(13) -0.0145(13)
N10 0.0253(15) 0.0285(15) 0.0201(14) -0.0105(12) -0.0018(11) -0.0027(11)
N11 0.0245(15) 0.0245(14) 0.0220(15) -0.0054(12) -0.0002(11) -0.0010(11)
N12 0.0389(17) 0.0271(15) 0.0177(14) -0.0135(13) -0.0054(12) 0.0010(11)
N13 0.0268(15) 0.0206(14) 0.0229(15) -0.0085(11) -0.0024(12) -0.0020(11)
N14 0.0225(14) 0.0279(15) 0.0206(14) -0.0083(12) 0.0018(11) -0.0062(11)
O5 0.069(2) 0.0440(17) 0.0528(19) -0.0148(15) -0.0005(16) -0.0217(14)

loop_
_atom_type_symbol
_atom_type_description
_atom_type_scat_dispersion_real
_atom_type_scat_dispersion_imag
_atom_type_scat_source
C C 0.0033 0.0016 'International Tables Vol C Tables 4.2.6.8 and 6.1.1.4'
H H 0.0000 0.0000 'International Tables Vol C Tables 4.2.6.8 and 6.1.1.4'
Cd Cd -0.8075 1.2024 'International Tables Vol C Tables 4.2.6.8 and 6.1.1.4'
Cl Cl 0.1484 0.1585 'International Tables Vol C Tables 4.2.6.8 and 6.1.1.4'
N N 0.0061 0.0033 'International Tables Vol C Tables 4.2.6.8 and 6.1.1.4'
O O 0.0106 0.0060 'International Tables Vol C Tables 4.2.6.8 and 6.1.1.4'

loop_
_geom_angle_atom_site_label_1
_geom_angle_atom_site_label_2
_geom_angle_atom_site_label_3
_geom_angle
Cl3 Cd1 Cl1 113.44(4)
Cl3 Cd1 Cl4 122.08(4)
Cl1 Cd1 Cl4 124.47(4)
Cl3 Cd1 Cl2 88.75(4)
Cl1 Cd1 Cl2 97.33(4)
Cl4 Cd1 Cl2 85.20(3)
Cl3 Cd1 Cl5 94.46(4)
Cl1 Cd1 Cl5 90.57(4)
Cl4 Cd1 Cl5 84.63(3)
Cl2 Cd1 Cl5 169.50(3)
O4 Cd2 Cl6 167.60(9)
O4 Cd2 Cl8 86.65(8)
Cl6 Cd2 Cl8 90.97(5)
O4 Cd2 Cl5 90.67(9)
Cl6 Cd2 Cl5 101.68(4)
Cl8 Cd2 Cl5 95.95(4)
O4 Cd2 Cl7 79.30(9)
Cl6 Cd2 Cl7 88.44(4)
Cl8 Cd2 Cl7 87.58(3)
Cl5 Cd2 Cl7 169.19(3)
O4 Cd2 Cl4 86.66(8)
Cl6 Cd2 Cl4 95.66(4)
Cl8 Cd2 Cl4 173.30(3)
Cl5 Cd2 Cl4 83.63(3)
Cl7 Cd2 Cl4 91.67(3)
O3 Cd3 Cl9 172.63(6)
O3 Cd3 Cl8 84.31(7)
Cl9 Cd3 Cl8 93.06(4)
O3 Cd3 Cl7 79.70(7)
Cl9 Cd3 Cl7 93.37(4)
Cl8 Cd3 Cl7 88.43(3)
O3 Cd3 Cl10 87.86(7)
Cl9 Cd3 Cl10 95.19(4)
Cl8 Cd3 Cl10 171.18(4)
Cl7 Cd3 Cl10 94.18(4)
O3 Cd3 Cl11 88.99(7)
Cl9 Cd3 Cl11 97.97(5)
Cl8 Cd3 Cl11 91.39(3)
Cl7 Cd3 Cl11 168.65(3)
Cl10 Cd3 Cl11 84.39(4)
O1 Cd4 O2 171.23(10)
O1 Cd4 Cl12 91.16(9)
O2 Cd4 Cl12 91.64(7)
O1 Cd4 Cl11 94.02(9)
O2 Cd4 Cl11 82.87(7)
Cl12 Cd4 Cl11 174.21(4)
O1 Cd4 Cl10 93.85(9)
O2 Cd4 Cl10 94.12(7)
Cl12 Cd4 Cl10 96.12(4)
Cl11 Cd4 Cl10 86.11(4)
O1 Cd4 Cl13 83.75(9)
O2 Cd4 Cl13 88.23(7)
Cl12 Cd4 Cl13 84.75(4)
Cl11 Cd4 Cl13 93.24(3)
Cl10 Cd4 Cl13 177.46(4)
Cl16 Cd5 Cl14 114.71(5)
Cl16 Cd5 Cl13 138.39(4)
Cl14 Cd5 Cl13 106.89(4)
Cl16 Cd5 Cl15 90.12(4)
Cl14 Cd5 Cl15 98.41(5)
Cl13 Cd5 Cl15 84.62(3)
Cl16 Cd5 Cl12 94.43(4)
Cl14 Cd5 Cl12 90.84(5)
Cl13 Cd5 Cl12 83.83(4)
Cl15 Cd5 Cl12 166.90(3)
Cd1 Cl4 Cd2 96.20(3)
Cd2 Cl5 Cd1 95.32(4)
Cd3 Cl7 Cd2 91.11(3)
Cd2 Cl8 Cd3 92.77(3)
Cd4 Cl10 Cd3 92.39(4)
Cd4 Cl11 Cd3 92.71(4)
Cd4 Cl12 Cd5 94.47(4)
Cd5 Cl13 Cd4 92.96(3)
Cd4 O1 H1B 109.2
Cd4 O1 H1C 109.2
H1B O1 H1C 109.5
Cd4 O2 H2D 106.8
Cd4 O2 H2C 106.6
H2D O2 H2C 106.6
Cd3 O3 H3C 110.8
Cd3 O3 H3D 110.4
H3C O3 H3D 108.8
Cd2 O4 H4C 118.4
Cd2 O4 H4D 97.0
H4C O4 H4D 118.0
N1 C1 C6 106.3(3)
N1 C1 C2 131.1(3)
C6 C1 C2 122.5(3)
C3 C2 C1 114.9(4)
C3 C2 H2A 122.5
C1 C2 H2A 122.5
C2 C3 C4 122.4(4)
C2 C3 H3A 118.8
C4 C3 H3A 118.8
C5 C4 C3 122.5(4)
C5 C4 H4A 118.7
C3 C4 H4A 118.7
C4 C5 C6 116.1(4)
C4 C5 H5A 121.9
C6 C5 H5A 121.9
C1 C6 C5 121.5(4)
C1 C6 N2 106.0(3)
C5 C6 N2 132.5(4)
N1 C7 N2 108.6(3)
N1 C7 C8 126.6(3)
N2 C7 C8 124.6(3)
N7 C8 C7 111.0(3)
N7 C8 H8A 109.4
C7 C8 H8A 109.4
N7 C8 H8B 109.4
C7 C8 H8B 109.4
H8A C8 H8B 108.0
C14 C9 C10 121.5(3)
C14 C9 N3 105.8(3)
C10 C9 N3 132.7(3)
C11 C10 C9 116.0(3)
C11 C10 H10A 122.0
C9 C10 H10A 122.0
C10 C11 C12 122.5(3)
C10 C11 H11A 118.8
C12 C11 H11A 118.8
C13 C12 C11 121.8(3)
C13 C12 H12A 119.1
C11 C12 H12A 119.1
C12 C13 C14 115.9(3)
C12 C13 H13A 122.0
C14 C13 H13A 122.0
N4 C14 C13 131.4(3)
N4 C14 C9 106.3(3)
C13 C14 C9 122.3(3)
N3 C15 N4 108.4(3)
N3 C15 C16 125.6(3)
N4 C15 C16 125.7(3)
N7 C16 C15 110.2(3)
N7 C16 H16A 109.6
C15 C16 H16A 109.6
N7 C16 H16B 109.6
C15 C16 H16B 109.6
H16A C16 H16B 108.1
C22 C17 C18 121.8(3)
C22 C17 N5 105.9(3)
C18 C17 N5 132.3(3)
C19 C18 C17 115.9(3)
C19 C18 H18A 122.1
C17 C18 H18A 122.1
C18 C19 C20 122.3(3)
C18 C19 H19A 118.8
C20 C19 H19A 118.8
C21 C20 C19 122.0(3)
C21 C20 H20A 119.0
C19 C20 H20A 119.0
C20 C21 C22 115.8(3)
C20 C21 H21A 122.1
C22 C21 H21A 122.1
C17 C22 N6 106.5(3)
C17 C22 C21 122.2(3)
N6 C22 C21 131.3(3)
N5 C23 N6 109.3(3)
N5 C23 C24 125.4(3)
N6 C23 C24 125.3(3)
N7 C24 C23 111.8(3)
N7 C24 H24A 109.3
C23 C24 H24A 109.3
N7 C24 H24B 109.3
C23 C24 H24B 109.3
H24A C24 H24B 107.9
N8 C25 C30 106.7(3)
N8 C25 C26 131.3(3)
C30 C25 C26 122.1(3)
C27 C26 C25 114.9(4)
C27 C26 H26A 122.6
C25 C26 H26A 122.6
C26 C27 C28 123.0(4)
C26 C27 H27A 118.5
C28 C27 H27A 118.5
C29 C28 C27 122.2(4)
C29 C28 H28A 118.9
C27 C28 H28A 118.9
C28 C29 C30 115.8(4)
C28 C29 H29A 122.1
C30 C29 H29A 122.1
C29 C30 C25 122.1(4)
C29 C30 N9 132.1(4)
C25 C30 N9 105.8(3)
N8 C31 N9 108.3(3)
N8 C31 C32 126.6(3)
N9 C31 C32 125.0(3)
N14 C32 C31 111.3(3)
N14 C32 H32A 109.4
C31 C32 H32A 109.4
N14 C32 H32B 109.4
C31 C32 H32B 109.4
H32A C32 H32B 108.0
C34 C33 C38 121.4(3)
C34 C33 N10 132.2(3)
C38 C33 N10 106.3(3)
C35 C34 C33 116.1(3)
C35 C34 H34A 121.9
C33 C34 H34A 121.9
C34 C35 C36 122.3(3)
C34 C35 H35A 118.8
C36 C35 H35A 118.8
C37 C36 C35 122.2(4)
C37 C36 H36A 118.9
C35 C36 H36A 118.9
C36 C37 C38 115.6(3)
C36 C37 H37A 122.2
C38 C37 H37A 122.2
C33 C38 N11 106.1(3)
C33 C38 C37 122.3(3)
N11 C38 C37 131.5(3)
N10 C39 N11 108.2(3)
N10 C39 C40 126.3(3)
N11 C39 C40 125.1(3)
N14 C40 C39 110.6(3)
N14 C40 H40A 109.5
C39 C40 H40A 109.5
N14 C40 H40B 109.5
C39 C40 H40B 109.5
H40A C40 H40B 108.1
C42 C41 C46 121.6(3)
C42 C41 N12 132.3(3)
C46 C41 N12 106.1(3)
C43 C42 C41 115.7(3)
C43 C42 H42A 122.2
C41 C42 H42A 122.2
C42 C43 C44 122.8(3)
C42 C43 H43A 118.6
C44 C43 H43A 118.6
C45 C44 C43 121.9(3)
C45 C44 H44A 119.0
C43 C44 H44A 119.0
C44 C45 C46 115.6(3)
C44 C45 H45A 122.2
C46 C45 H45A 122.2
C45 C46 N13 131.4(3)
C45 C46 C41 122.5(3)
N13 C46 C41 106.1(3)
N12 C47 N13 109.3(3)
N12 C47 C48 126.4(3)
N13 C47 C48 124.3(3)
N14 C48 C47 111.3(3)
N14 C48 H48A 109.4
C47 C48 H48A 109.4
N14 C48 H48B 109.4
C47 C48 H48B 109.4
H48A C48 H48B 108.0
C7 N1 C1 109.9(3)
C7 N1 H1A 125.1
C1 N1 H1A 125.1
C7 N2 C6 109.2(3)
C7 N2 H2B 125.4
C6 N2 H2B 125.4
C15 N3 C9 109.9(3)
C15 N3 H3B 125.0
C9 N3 H3B 125.0
C15 N4 C14 109.5(3)
C15 N4 H4B 125.2
C14 N4 H4B 125.2
C23 N5 C17 109.3(3)
C23 N5 H5B 125.3
C17 N5 H5B 125.3
C23 N6 C22 109.0(3)
C23 N6 H6A 125.5
C22 N6 H6A 125.5
C8 N7 C24 110.6(3)
C8 N7 C16 110.3(3)
C24 N7 C16 111.4(3)
C31 N8 C25 109.5(3)
C31 N8 H8C 125.2
C25 N8 H8C 125.2
C31 N9 C30 109.8(3)
C31 N9 H9A 125.1
C30 N9 H9A 125.1
C39 N10 C33 109.6(3)
C39 N10 H10B 125.2
C33 N10 H10B 125.2
C39 N11 C38 109.7(3)
C39 N11 H11B 125.1
C38 N11 H11B 125.1
C47 N12 C41 109.1(3)
C47 N12 H12B 125.4
C41 N12 H12B 125.4
C47 N13 C46 109.3(3)
C47 N13 H13B 125.3
C46 N13 H13B 125.3
C48 N14 C32 110.7(3)
C48 N14 C40 112.3(3)
C32 N14 C40 111.2(3)
H5C O5 H5D 108.5

loop_
_geom_bond_atom_site_label_1
_geom_bond_atom_site_label_2
_geom_bond_distance
_geom_bond_publ_flag
Cd1 Cl3 2.4533(12) y
Cd1 Cl1 2.4962(14) y
Cd1 Cl4 2.5368(11) y
Cd1 Cl2 2.6847(11) y
Cd1 Cl5 2.6856(12) y
Cd2 O4 2.382(3) y
Cd2 Cl6 2.5622(14) y
Cd2 Cl8 2.5738(12) y
Cd2 Cl5 2.5814(11) y
Cd2 Cl7 2.6424(11) y
Cd2 Cl4 2.6927(12) y
Cd3 O3 2.530(3) y
Cd3 Cl9 2.5789(14) y
Cd3 Cl8 2.5863(11) y
Cd3 Cl7 2.5902(12) y
Cd3 Cl10 2.5904(12) y
Cd3 Cl11 2.5978(12) y
Cd4 O1 2.366(3) y
Cd4 O2 2.453(3) y
Cd4 Cl12 2.5273(12) y
Cd4 Cl11 2.5417(11) y
Cd4 Cl10 2.5628(13) y
Cd4 Cl13 2.6713(12) y
Cd5 Cl16 2.4393(12) y
Cd5 Cl14 2.4883(15) y
Cd5 Cl13 2.5843(11) y
Cd5 Cl15 2.6347(11) y
Cd5 Cl12 2.6628(13) y
O1 H1B 0.9601 ?
O1 H1C 0.9599 ?
O2 H2D 0.8501 ?
O2 H2C 0.8499 ?
O3 H3C 0.8500 ?
O3 H3D 0.8500 ?
O4 H4C 0.8500 ?
O4 H4D 0.8498 ?
C1 N1 1.383(4) ?
C1 C6 1.384(5) ?
C1 C2 1.398(5) ?
C2 C3 1.379(6) ?
C2 H2A 0.9300 ?
C3 C4 1.385(6) ?
C3 H3A 0.9300 ?
C4 C5 1.370(6) ?
C4 H4A 0.9300 ?
C5 C6 1.386(5) ?
C5 H5A 0.9300 ?
C6 N2 1.392(5) ?
C7 N1 1.321(4) ?
C7 N2 1.333(4) ?
C7 C8 1.481(5) ?
C8 N7 1.464(4) ?
C8 H8A 0.9700 ?
C8 H8B 0.9700 ?
C9 C14 1.386(4) ?
C9 C10 1.390(5) ?
C9 N3 1.391(4) ?
C10 C11 1.374(5) ?
C10 H10A 0.9300 ?
C11 C12 1.391(5) ?
C11 H11A 0.9300 ?
C12 C13 1.376(5) ?
C12 H12A 0.9300 ?
C13 C14 1.387(5) ?
C13 H13A 0.9300 ?
C14 N4 1.384(4) ?
C15 N3 1.320(4) ?
C15 N4 1.332(4) ?
C15 C16 1.493(5) ?
C16 N7 1.475(4) ?
C16 H16A 0.9700 ?
C16 H16B 0.9700 ?
C17 C22 1.383(5) ?
C17 C18 1.387(5) ?
C17 N5 1.390(4) ?
C18 C19 1.377(5) ?
C18 H18A 0.9300 ?
C19 C20 1.387(5) ?
C19 H19A 0.9300 ?
C20 C21 1.376(5) ?
C20 H20A 0.9300 ?
C21 C22 1.389(4) ?
C21 H21A 0.9300 ?
C22 N6 1.386(4) ?
C23 N5 1.319(4) ?
C23 N6 1.326(4) ?
C23 C24 1.493(4) ?
C24 N7 1.469(4) ?
C24 H24A 0.9700 ?
C24 H24B 0.9700 ?
C25 N8 1.378(4) ?
C25 C30 1.386(5) ?
C25 C26 1.397(5) ?
C26 C27 1.377(6) ?
C26 H26A 0.9300 ?
C27 C28 1.383(6) ?
C27 H27A 0.9300 ?
C28 C29 1.373(6) ?
C28 H28A 0.9300 ?
C29 C30 1.385(5) ?
C29 H29A 0.9300 ?
C30 N9 1.384(5) ?
C31 N8 1.332(4) ?
C31 N9 1.330(4) ?
C31 C32 1.489(5) ?
C32 N14 1.469(4) ?
C32 H32A 0.9700 ?
C32 H32B 0.9700 ?
C33 C34 1.386(5) ?
C33 C38 1.385(4) ?
C33 N10 1.391(4) ?
C34 C35 1.372(5) ?
C34 H34A 0.9300 ?
C35 C36 1.389(5) ?
C35 H35A 0.9300 ?
C36 C37 1.368(5) ?
C36 H36A 0.9300 ?
C37 C38 1.392(5) ?
C37 H37A 0.9300 ?
C38 N11 1.385(4) ?
C39 N10 1.328(4) ?
C39 N11 1.339(4) ?
C39 C40 1.483(4) ?
C40 N14 1.473(4) ?
C40 H40A 0.9700 ?
C40 H40B 0.9700 ?
C41 C42 1.387(5) ?
C41 C46 1.388(4) ?
C41 N12 1.397(4) ?
C42 C43 1.369(5) ?
C42 H42A 0.9300 ?
C43 C44 1.390(5) ?
C43 H43A 0.9300 ?
C44 C45 1.375(5) ?
C44 H44A 0.9300 ?
C45 C46 1.383(4) ?
C45 H45A 0.9300 ?
C46 N13 1.390(4) ?
C47 N12 1.322(4) ?
C47 N13 1.327(4) ?
C47 C48 1.487(4) ?
C48 N14 1.465(4) ?
C48 H48A 0.9700 ?
C48 H48B 0.9700 ?
N1 H1A 0.8600 ?
N2 H2B 0.8600 ?
N3 H3B 0.8600 ?
N4 H4B 0.8600 ?
N5 H5B 0.8600 ?
N6 H6A 0.8600 ?
N8 H8C 0.8600 ?
N9 H9A 0.8600 ?
N10 H10B 0.8600 ?
N11 H11B 0.8600 ?
N12 H12B 0.8600 ?
N13 H13B 0.8600 ?
O5 H5C 0.8501 ?
O5 H5D 0.8500 ?

loop_
_geom_hbond_atom_site_label_D
_geom_hbond_atom_site_label_H
_geom_hbond_atom_site_label_A
_geom_hbond_site_symmetry_A
_geom_hbond_distance_DH
_geom_hbond_distance_HA
_geom_hbond_distance_DA
_geom_hbond_angle_DHA
O1 H1B Cl1 1_655 0.96 2.49 3.240(3) 135.0
O1 H1C Cl14 . 0.96 2.44 3.397(3) 171.4
O2 H2D O5 1_455 0.85 1.81 2.610(4) 155.5
O2 H2C Cl9 . 0.85 2.29 3.130(3) 172.8
O3 H3C Cl1 1_655 0.85 2.66 3.317(3) 134.8
O3 H3D Cl6 . 0.85 2.67 3.387(3) 143.6
O4 H4C Cl14 1_455 0.85 2.53 3.154(3) 131.2
O4 H4D Cl7 . 0.85 2.67 3.212(3) 123.4
O4 H4D Cl9 . 0.85 2.81 3.400(3) 128.2
N1 H1A Cl2 1_655 0.86 2.27 3.108(3) 166.0
N2 H2B Cl14 2_666 0.86 2.52 3.361(3) 167.0
N3 H3B Cl6 2_656 0.86 2.29 3.100(3) 157.0
N4 H4B Cl4 1_655 0.86 2.52 3.275(3) 146.9
N4 H4B Cl2 1_655 0.86 2.93 3.432(3) 119.3
N5 H5B O3 2_656 0.86 2.14 2.942(4) 155.2
N6 H6A Cl2 1_655 0.86 2.34 3.178(3) 165.8
N8 H8C Cl15 2_665 0.86 2.27 3.107(3) 165.7
N9 H9A Cl1 1_655 0.86 2.56 3.382(3) 161.1
N10 H10B O2 1_645 0.86 1.96 2.815(4) 172.5
N11 H11B Cl13 2_665 0.86 2.43 3.207(3) 150.9
N12 H12B Cl9 1_645 0.86 2.29 3.114(3) 159.4
N13 H13B Cl15 2_665 0.86 2.28 3.102(3) 161.2
O5 H5C Cl3 1_665 0.85 2.36 3.205(4) 176.3
O5 H5D Cl6 1_665 0.85 2.31 3.161(3) 176.6

loop_
_geom_torsion_atom_site_label_1
_geom_torsion_atom_site_label_2
_geom_torsion_atom_site_label_3
_geom_torsion_atom_site_label_4
_geom_torsion
Cl3 Cd1 Cl4 Cd2 88.41(5)
Cl1 Cd1 Cl4 Cd2 -90.49(5)
Cl2 Cd1 Cl4 Cd2 173.91(3)
Cl5 Cd1 Cl4 Cd2 -3.49(3)
O4 Cd2 Cl4 Cd1 94.70(9)
Cl6 Cd2 Cl4 Cd1 -97.53(4)
Cl8 Cd2 Cl4 Cd1 90.4(2)
Cl5 Cd2 Cl4 Cd1 3.64(3)
Cl7 Cd2 Cl4 Cd1 173.88(3)
O4 Cd2 Cl5 Cd1 -90.00(9)
Cl6 Cd2 Cl5 Cd1 91.06(5)
Cl8 Cd2 Cl5 Cd1 -176.70(3)
Cl7 Cd2 Cl5 Cd1 -68.07(16)
Cl4 Cd2 Cl5 Cd1 -3.43(3)
Cl3 Cd1 Cl5 Cd2 -118.22(5)
Cl1 Cd1 Cl5 Cd2 128.22(4)
Cl4 Cd1 Cl5 Cd2 3.64(3)
Cl2 Cd1 Cl5 Cd2 -10.72(19)
O3 Cd3 Cl7 Cd2 -87.04(7)
Cl9 Cd3 Cl7 Cd2 90.44(4)
Cl8 Cd3 Cl7 Cd2 -2.54(3)
Cl10 Cd3 Cl7 Cd2 -174.10(3)
Cl11 Cd3 Cl7 Cd2 -91.80(15)
O4 Cd2 Cl7 Cd3 -84.50(8)
Cl6 Cd2 Cl7 Cd3 93.59(5)
Cl8 Cd2 Cl7 Cd3 2.55(3)
Cl5 Cd2 Cl7 Cd3 -106.83(15)
Cl4 Cd2 Cl7 Cd3 -170.78(3)
O4 Cd2 Cl8 Cd3 76.86(9)
Cl6 Cd2 Cl8 Cd3 -90.95(4)
Cl5 Cd2 Cl8 Cd3 167.19(3)
Cl7 Cd2 Cl8 Cd3 -2.56(3)
Cl4 Cd2 Cl8 Cd3 81.1(2)
O3 Cd3 Cl8 Cd2 82.41(7)
Cl9 Cd3 Cl8 Cd2 -90.68(5)
Cl7 Cd3 Cl8 Cd2 2.61(3)
Cl10 Cd3 Cl8 Cd2 109.99(19)
Cl11 Cd3 Cl8 Cd2 171.26(3)
O1 Cd4 Cl10 Cd3 -109.70(9)
O2 Cd4 Cl10 Cd3 66.62(7)
Cl12 Cd4 Cl10 Cd3 158.71(4)
Cl11 Cd4 Cl10 Cd3 -15.93(4)
Cl13 Cd4 Cl10 Cd3 -91.1(7)
O3 Cd3 Cl10 Cd4 104.81(7)
Cl9 Cd3 Cl10 Cd4 -81.92(5)
Cl8 Cd3 Cl10 Cd4 77.3(2)
Cl7 Cd3 Cl10 Cd4 -175.69(3)
Cl11 Cd3 Cl10 Cd4 15.61(4)
O1 Cd4 Cl11 Cd3 109.47(9)
O2 Cd4 Cl11 Cd3 -78.77(7)
Cl12 Cd4 Cl11 Cd3 -97.0(3)
Cl10 Cd4 Cl11 Cd3 15.88(4)
Cl13 Cd4 Cl11 Cd3 -166.57(3)
O3 Cd3 Cl11 Cd4 -103.70(7)
Cl9 Cd3 Cl11 Cd4 78.73(4)
Cl8 Cd3 Cl11 Cd4 172.02(3)
Cl7 Cd3 Cl11 Cd4 -99.02(14)
Cl10 Cd3 Cl11 Cd4 -15.75(4)
O1 Cd4 Cl12 Cd5 68.72(9)
O2 Cd4 Cl12 Cd5 -102.96(7)
Cl11 Cd4 Cl12 Cd5 -84.8(3)
Cl10 Cd4 Cl12 Cd5 162.72(4)
Cl13 Cd4 Cl12 Cd5 -14.89(4)
Cl16 Cd5 Cl12 Cd4 153.66(5)
Cl14 Cd5 Cl12 Cd4 -91.47(5)
Cl13 Cd5 Cl12 Cd4 15.43(4)
Cl15 Cd5 Cl12 Cd4 43.63(17)
Cl16 Cd5 Cl13 Cd4 -104.28(6)
Cl14 Cd5 Cl13 Cd4 74.45(5)
Cl15 Cd5 Cl13 Cd4 171.62(3)
Cl12 Cd5 Cl13 Cd4 -14.55(4)
O1 Cd4 Cl13 Cd5 -76.42(9)
O2 Cd4 Cl13 Cd5 107.13(7)
Cl12 Cd4 Cl13 Cd5 15.33(4)
Cl11 Cd4 Cl13 Cd5 -170.12(3)
Cl10 Cd4 Cl13 Cd5 -95.1(7)
N1 C1 C2 C3 -179.2(4)
C6 C1 C2 C3 -0.2(5)
C1 C2 C3 C4 0.7(6)
C2 C3 C4 C5 -1.4(7)
C3 C4 C5 C6 1.3(6)
N1 C1 C6 C5 179.4(3)
C2 C1 C6 C5 0.2(6)
N1 C1 C6 N2 -0.4(4)
C2 C1 C6 N2 -179.6(3)
C4 C5 C6 C1 -0.8(6)
C4 C5 C6 N2 179.1(4)
N1 C7 C8 N7 30.2(5)
N2 C7 C8 N7 -153.9(3)
C14 C9 C10 C11 0.1(5)
N3 C9 C10 C11 176.6(3)
C9 C10 C11 C12 0.7(6)
C10 C11 C12 C13 -0.4(6)
C11 C12 C13 C14 -0.8(6)
C12 C13 C14 N4 -176.1(4)
C12 C13 C14 C9 1.7(5)
C10 C9 C14 N4 176.9(3)
N3 C9 C14 N4 -0.4(3)
C10 C9 C14 C13 -1.4(5)
N3 C9 C14 C13 -178.7(3)
N3 C15 C16 N7 -95.7(4)
N4 C15 C16 N7 77.0(4)
C22 C17 C18 C19 0.3(5)
N5 C17 C18 C19 -178.9(4)
C17 C18 C19 C20 0.9(6)
C18 C19 C20 C21 -0.7(6)
C19 C20 C21 C22 -0.6(6)
C18 C17 C22 N6 -179.9(3)
N5 C17 C22 N6 -0.6(4)
C18 C17 C22 C21 -1.6(5)
N5 C17 C22 C21 177.7(3)
C20 C21 C22 C17 1.7(5)
C20 C21 C22 N6 179.6(3)
N5 C23 C24 N7 155.2(3)
N6 C23 C24 N7 -24.3(5)
N8 C25 C26 C27 -179.2(4)
C30 C25 C26 C27 0.7(5)
C25 C26 C27 C28 0.2(6)
C26 C27 C28 C29 -0.6(7)
C27 C28 C29 C30 0.1(6)
C28 C29 C30 C25 0.8(6)
C28 C29 C30 N9 179.4(4)
N8 C25 C30 C29 178.6(3)
C26 C25 C30 C29 -1.3(6)
N8 C25 C30 N9 -0.3(4)
C26 C25 C30 N9 179.8(3)
N8 C31 C32 N14 31.1(5)
N9 C31 C32 N14 -152.8(3)
C38 C33 C34 C35 -0.1(5)
N10 C33 C34 C35 175.6(3)
C33 C34 C35 C36 1.3(6)
C34 C35 C36 C37 -0.9(6)
C35 C36 C37 C38 -0.7(6)
C34 C33 C38 N11 176.4(3)
N10 C33 C38 N11 -0.3(3)
C34 C33 C38 C37 -1.5(5)
N10 C33 C38 C37 -178.2(3)
C36 C37 C38 C33 1.9(5)
C36 C37 C38 N11 -175.4(3)
N10 C39 C40 N14 -94.7(4)
N11 C39 C40 N14 77.2(4)
C46 C41 C42 C43 -0.3(5)
N12 C41 C42 C43 -179.6(4)
C41 C42 C43 C44 1.3(6)
C42 C43 C44 C45 -1.2(6)
C43 C44 C45 C46 -0.1(5)
C44 C45 C46 N13 179.5(3)
C44 C45 C46 C41 1.1(5)
C42 C41 C46 C45 -0.9(5)
N12 C41 C46 C45 178.5(3)
C42 C41 C46 N13 -179.6(3)
N12 C41 C46 N13 -0.2(3)
N12 C47 C48 N14 154.0(3)
N13 C47 C48 N14 -24.9(5)
N2 C7 N1 C1 -0.5(4)
C8 C7 N1 C1 175.9(3)
C6 C1 N1 C7 0.6(4)
C2 C1 N1 C7 179.7(4)
N1 C7 N2 C6 0.2(4)
C8 C7 N2 C6 -176.3(3)
C1 C6 N2 C7 0.1(4)
C5 C6 N2 C7 -179.7(4)
N4 C15 N3 C9 -2.2(4)
C16 C15 N3 C9 171.6(3)
C14 C9 N3 C15 1.6(4)
C10 C9 N3 C15 -175.3(4)
N3 C15 N4 C14 1.9(4)
C16 C15 N4 C14 -171.9(3)
C13 C14 N4 C15 177.2(4)
C9 C14 N4 C15 -0.9(4)
N6 C23 N5 C17 0.2(4)
C24 C23 N5 C17 -179.3(3)
C22 C17 N5 C23 0.2(4)
C18 C17 N5 C23 179.5(4)
N5 C23 N6 C22 -0.6(4)
C24 C23 N6 C22 179.0(3)
C17 C22 N6 C23 0.7(4)
C21 C22 N6 C23 -177.3(4)
C7 C8 N7 C24 -158.2(3)
C7 C8 N7 C16 78.1(4)
C23 C24 N7 C8 151.6(3)
C23 C24 N7 C16 -85.3(3)
C15 C16 N7 C8 -167.4(3)
C15 C16 N7 C24 69.3(3)
N9 C31 N8 C25 -0.9(4)
C32 C31 N8 C25 175.7(3)
C30 C25 N8 C31 0.7(4)
C26 C25 N8 C31 -179.4(4)
N8 C31 N9 C30 0.8(4)
C32 C31 N9 C30 -175.9(3)
C29 C30 N9 C31 -179.0(4)
C25 C30 N9 C31 -0.3(4)
N11 C39 N10 C33 -2.2(4)
C40 C39 N10 C33 170.8(3)
C34 C33 N10 C39 -174.6(4)
C38 C33 N10 C39 1.6(3)
N10 C39 N11 C38 2.1(4)
C40 C39 N11 C38 -171.1(3)
C33 C38 N11 C39 -1.1(4)
C37 C38 N11 C39 176.6(3)
N13 C47 N12 C41 0.4(4)
C48 C47 N12 C41 -178.6(3)
C42 C41 N12 C47 179.2(4)
C46 C41 N12 C47 -0.1(4)
N12 C47 N13 C46 -0.5(4)
C48 C47 N13 C46 178.5(3)
C45 C46 N13 C47 -178.1(3)
C41 C46 N13 C47 0.5(4)
C47 C48 N14 C32 149.9(3)
C47 C48 N14 C40 -85.2(3)
C31 C32 N14 C48 -156.3(3)
C31 C32 N14 C40 78.2(3)
C39 C40 N14 C48 70.3(3)
C39 C40 N14 C32 -165.1(3)
